data_4116848
loop_
_publ_author_name
'John H. Horner'
'Noriko Tanaka'
'Martin Newcomb'

_publ_section_title
;
 Kinetics of Cyclopropylcarbinyl Radical Ring Openings Measured Directly
 by Laser Flash Photolysis
;
_journal_name_full 'Journal of the American Chemical Society'
_journal_page_first 10379
_journal_page_last 10390
_journal_paper_doi 10.1021/ja9819460
_journal_volume 120
_journal_year 1998
_chemical_formula_sum 'C21 H23 N O2'
_chemical_formula_weight 321.40
_chemical_name_systematic
;
 ?
;
_space_group_IT_number 2
_symmetry_cell_setting triclinic
_symmetry_space_group_name_Hall '-P 1'
_symmetry_space_group_name_H-M 'P -1'
_atom_sites_solution_hydrogens geom
_atom_sites_solution_primary direct
_atom_sites_solution_secondary difmap
_audit_creation_method SHELXL
_cell_angle_alpha 67.597(12)
_cell_angle_beta 88.428(11)
_cell_angle_gamma 70.483(10)
_cell_formula_units_Z 4
_cell_length_a 11.1311(13)
_cell_length_b 12.983(2)
_cell_length_c 14.162(2)
_cell_measurement_temperature 295(2)
_cell_volume 1771.7(5)
_computing_structure_refinement 'SHELXL-93 (Sheldrick, 1993)'
_computing_structure_solution 'SHELXS-86 (Sheldrick, 1990)'
_diffrn_ambient_temperature 295(2)
_diffrn_radiation_monochromator graphite
_diffrn_radiation_source 'fine-focus sealed tube'
_diffrn_radiation_type CuK\a
_diffrn_radiation_wavelength 1.54178
_diffrn_reflns_av_R_equivalents 0.0000
_diffrn_reflns_av_sigmaI/netI 0.0273
_diffrn_reflns_limit_h_max 11
_diffrn_reflns_limit_h_min 0
_diffrn_reflns_limit_k_max 12
_diffrn_reflns_limit_k_min -11
_diffrn_reflns_limit_l_max 14
_diffrn_reflns_limit_l_min -13
_diffrn_reflns_number 3353
_diffrn_reflns_theta_max 50.02
_diffrn_reflns_theta_min 3.40
_exptl_absorpt_coefficient_mu 0.606
_exptl_crystal_density_diffrn 1.205
_exptl_crystal_F_000 688
_exptl_crystal_size_max 0.35
_exptl_crystal_size_mid 0.25
_exptl_crystal_size_min 0.15
_refine_diff_density_max 0.142
_refine_diff_density_min -0.166
_refine_diff_density_rms 0.033
_refine_ls_extinction_coef 0.0047(9)
_refine_ls_extinction_expression Fc^*^=kFc[1+0.001xFc^2^\l^3^/sin(2\q)]^-1/4^
_refine_ls_extinction_method SHELXL
_refine_ls_goodness_of_fit_all 1.074
_refine_ls_goodness_of_fit_obs 1.134
_refine_ls_matrix_type full
_refine_ls_number_parameters 618
_refine_ls_number_reflns 3348
_refine_ls_number_restraints 0
_refine_ls_restrained_S_all 1.114
_refine_ls_restrained_S_obs 1.134
_refine_ls_R_factor_all 0.0615
_refine_ls_R_factor_obs 0.0470
_refine_ls_shift/esd_max -0.001
_refine_ls_shift/esd_mean 0.000
_refine_ls_structure_factor_coef Fsqd
_refine_ls_weighting_details 'w=1/[\s^2^(Fo^2^)+(0.1021P)^2^+0.0704P] where P=(Fo^2^+2Fc^2^)/3'
_refine_ls_weighting_scheme calc
_refine_ls_wR_factor_all 0.1516
_refine_ls_wR_factor_obs 0.1328
_reflns_number_observed 2634
_reflns_number_total 3353
_reflns_observed_criterion >2sigma(I)
_cod_data_source_file ja9819460_1.cif
_cod_data_source_block compound_15a
_cod_depositor_comments
;
The following automatic conversions were performed:

'_refine_ls_weighting_scheme' value 'calc
w=1/[\s^2^(Fo^2^)+(0.1021P)^2^+0.0704P] where P=(Fo^2^+2Fc^2^)/3' was
changed to 'calc'. New tag '_refine_ls_weighting_details' was
created. The value of the new tag was set to
'w=1/[\s^2^(Fo^2^)+(0.1021P)^2^+0.0704P] where P=(Fo^2^+2Fc^2^)/3'.

Automatic conversion script
Id: cif_fix_values 3143 2015-03-26 13:38:13Z robertas 
;
_cod_original_cell_volume 1771.7(4)
_cod_database_code 4116848

loop_
_symmetry_equiv_pos_as_xyz
'x, y, z'
'-x, -y, -z'

loop_
_atom_site_aniso_label
_atom_site_aniso_U_11
_atom_site_aniso_U_22
_atom_site_aniso_U_33
_atom_site_aniso_U_23
_atom_site_aniso_U_13
_atom_site_aniso_U_12
C1 0.054(2) 0.056(2) 0.044(2) -0.0142(14) 0.0018(13) -0.026(2)
C2 0.077(3) 0.060(2) 0.049(2) -0.013(2) 0.004(2) -0.029(2)
C3 0.058(2) 0.061(2) 0.050(2) -0.0202(14) 0.003(2) -0.029(2)
C4 0.052(2) 0.061(2) 0.049(2) -0.0175(15) -0.003(2) -0.022(2)
C5 0.073(3) 0.068(2) 0.065(2) -0.034(2) 0.011(2) -0.029(2)
C6 0.039(2) 0.067(2) 0.056(2) -0.019(2) 0.001(2) -0.020(2)
C7 0.042(2) 0.073(2) 0.055(2) -0.021(2) -0.002(2) -0.019(2)
O1 0.049(2) 0.095(2) 0.085(2) -0.0124(13) 0.0035(12) -0.0255(13)
N1 0.046(2) 0.078(2) 0.065(2) -0.010(2) 0.0036(13) -0.0223(15)
O2 0.0598(15) 0.0656(13) 0.0692(13) -0.0236(11) -0.0031(11) -0.0204(11)
C8 0.099(4) 0.091(3) 0.072(3) -0.025(2) -0.018(3) -0.032(3)
C9 0.077(3) 0.091(3) 0.076(3) -0.016(3) 0.015(2) -0.043(3)
C10 0.060(2) 0.060(2) 0.042(2) -0.0177(14) 0.0054(14) -0.031(2)
C11 0.069(3) 0.078(3) 0.093(3) -0.043(2) 0.012(2) -0.041(2)
C12 0.068(3) 0.085(3) 0.117(3) -0.057(2) 0.015(2) -0.026(2)
C13 0.056(3) 0.089(3) 0.077(2) -0.034(2) 0.012(2) -0.026(2)
C14 0.082(3) 0.085(3) 0.091(3) -0.034(2) 0.018(2) -0.049(3)
C15 0.068(3) 0.070(2) 0.091(2) -0.037(2) 0.023(2) -0.032(2)
C16 0.047(2) 0.057(2) 0.048(2) -0.0201(15) 0.0042(14) -0.0183(15)
C17 0.069(2) 0.074(2) 0.053(2) -0.016(2) -0.004(2) -0.032(2)
C18 0.062(2) 0.092(3) 0.074(2) -0.031(2) -0.007(2) -0.035(2)
C19 0.068(2) 0.078(2) 0.086(3) -0.030(2) 0.004(2) -0.041(2)
C20 0.065(2) 0.067(2) 0.071(2) -0.011(2) 0.004(2) -0.031(2)
C21 0.059(2) 0.064(2) 0.057(2) -0.014(2) -0.001(2) -0.030(2)
C22 0.062(2) 0.049(2) 0.049(2) -0.0222(13) 0.0050(14) -0.023(2)
C23 0.068(3) 0.061(2) 0.064(2) -0.031(2) 0.008(2) -0.027(2)
C24 0.057(2) 0.059(2) 0.051(2) -0.0209(15) 0.003(2) -0.024(2)
C25 0.050(2) 0.061(2) 0.051(2) -0.021(2) 0.005(2) -0.020(2)
C26 0.075(3) 0.068(2) 0.051(2) -0.019(2) 0.001(2) -0.028(2)
C27 0.037(2) 0.064(2) 0.061(2) -0.029(2) 0.0020(14) -0.013(2)
C28 0.042(2) 0.072(2) 0.060(2) -0.027(2) -0.0012(15) -0.018(2)
O3 0.054(2) 0.089(2) 0.122(2) -0.0502(15) -0.0077(14) -0.0207(14)
N2 0.060(2) 0.070(2) 0.086(2) -0.0412(15) -0.0038(14) -0.020(2)
O4 0.069(2) 0.0682(14) 0.082(2) -0.0303(12) -0.0032(13) -0.0142(12)
C29 0.106(4) 0.135(5) 0.118(4) -0.086(4) 0.032(3) -0.042(4)
C30 0.092(4) 0.083(3) 0.109(4) -0.045(3) 0.005(3) -0.043(3)
C31 0.068(2) 0.056(2) 0.047(2) -0.024(2) 0.0021(15) -0.030(2)
C32 0.073(3) 0.069(2) 0.069(2) -0.015(2) -0.004(2) -0.037(2)
C33 0.073(3) 0.084(3) 0.076(2) -0.029(2) 0.003(2) -0.044(2)
C34 0.066(2) 0.082(3) 0.073(2) -0.027(2) -0.008(2) -0.029(2)
C35 0.078(3) 0.079(2) 0.068(2) -0.008(2) -0.010(2) -0.036(2)
C36 0.078(3) 0.071(2) 0.062(2) -0.017(2) -0.004(2) -0.040(2)
C37 0.055(2) 0.055(2) 0.048(2) -0.0189(14) -0.0023(15) -0.019(2)
C38 0.060(2) 0.061(2) 0.059(2) -0.024(2) 0.002(2) -0.027(2)
C39 0.065(2) 0.060(2) 0.078(2) -0.025(2) -0.008(2) -0.022(2)
C40 0.058(2) 0.072(2) 0.085(2) -0.016(2) 0.000(2) -0.033(2)
C41 0.066(3) 0.086(3) 0.078(2) -0.027(2) 0.016(2) -0.031(2)
C42 0.072(2) 0.069(2) 0.063(2) -0.031(2) 0.016(2) -0.029(2)

loop_
_atom_site_label
_atom_site_type_symbol
_atom_site_fract_x
_atom_site_fract_y
_atom_site_fract_z
_atom_site_U_iso_or_equiv
_atom_site_thermal_displace_type
_atom_site_occupancy
_atom_site_calc_flag
C1 C 0.1824(3) 0.1583(2) 0.4802(2) 0.0511(8) Uani 1 d
C2 C 0.2375(4) 0.0237(3) 0.5353(2) 0.0634(9) Uani 1 d
C3 C 0.2043(3) 0.0769(3) 0.4215(2) 0.0545(8) Uani 1 d
C4 C 0.3079(3) 0.0669(3) 0.3534(2) 0.0547(8) Uani 1 d
C5 C 0.3152(5) 0.0022(3) 0.2866(2) 0.0651(9) Uani 1 d
C6 C 0.2752(3) 0.1347(3) 0.2389(2) 0.0552(8) Uani 1 d
C7 C 0.3681(3) 0.1842(3) 0.1811(2) 0.0582(8) Uani 1 d
O1 O 0.4835(2) 0.1340(2) 0.2022(2) 0.0837(8) Uani 1 d
N1 N 0.3219(2) 0.2901(2) 0.0998(2) 0.0688(8) Uani 1 d
O2 O 0.1907(2) 0.3544(2) 0.08481(15) 0.0661(6) Uani 1 d
C8 C 0.1279(5) 0.3363(5) 0.0089(4) 0.0891(13) Uani 1 d
C9 C 0.3981(5) 0.3543(5) 0.0375(4) 0.0830(12) Uani 1 d
C10 C 0.0464(3) 0.2208(3) 0.4936(2) 0.0518(8) Uani 1 d
C11 C 0.0063(4) 0.3322(3) 0.4962(3) 0.0728(10) Uani 1 d
C12 C -0.1180(4) 0.3887(4) 0.5084(3) 0.0853(11) Uani 1 d
C13 C -0.2063(4) 0.3351(4) 0.5206(3) 0.0738(10) Uani 1 d
C14 C -0.1698(4) 0.2253(4) 0.5178(3) 0.0807(11) Uani 1 d
C15 C -0.0455(4) 0.1687(3) 0.5055(3) 0.0729(10) Uani 1 d
C16 C 0.2717(3) 0.2264(2) 0.4669(2) 0.0509(8) Uani 1 d
C17 C 0.3646(3) 0.1981(3) 0.5440(3) 0.0660(9) Uani 1 d
C18 C 0.4422(3) 0.2653(3) 0.5319(3) 0.0739(10) Uani 1 d
C19 C 0.4263(4) 0.3618(3) 0.4427(3) 0.0739(10) Uani 1 d
C20 C 0.3361(3) 0.3907(3) 0.3649(3) 0.0706(10) Uani 1 d
C21 C 0.2596(3) 0.3232(3) 0.3761(2) 0.0606(9) Uani 1 d
C22 C -0.3063(3) 0.1545(2) -0.0867(2) 0.0514(8) Uani 1 d
C23 C -0.2488(4) 0.0203(3) -0.0525(2) 0.0611(9) Uani 1 d
C24 C -0.2880(3) 0.0714(3) 0.0272(2) 0.0551(8) Uani 1 d
C25 C -0.1880(3) 0.0607(3) 0.1011(2) 0.0544(8) Uani 1 d
C26 C -0.1852(4) -0.0043(3) 0.2125(2) 0.0649(9) Uani 1 d
C27 C -0.2242(3) 0.1279(3) 0.1697(2) 0.0538(8) Uani 1 d
C28 C -0.1334(3) 0.1778(3) 0.1927(2) 0.0583(8) Uani 1 d
O3 O -0.0179(2) 0.1248(2) 0.2096(2) 0.0862(8) Uani 1 d
N2 N -0.1821(3) 0.2838(2) 0.2006(2) 0.0692(8) Uani 1 d
O4 O -0.3098(2) 0.3531(2) 0.1627(2) 0.0754(7) Uani 1 d
C29 C -0.3872(6) 0.3443(6) 0.2472(5) 0.109(2) Uani 1 d
C30 C -0.1049(6) 0.3479(5) 0.2151(5) 0.0890(13) Uani 1 d
C31 C -0.4396(3) 0.2145(2) -0.1420(2) 0.0533(8) Uani 1 d
C32 C -0.5341(3) 0.1648(3) -0.1148(3) 0.0705(10) Uani 1 d
C33 C -0.6558(4) 0.2194(3) -0.1672(3) 0.0741(10) Uani 1 d
C34 C -0.6888(4) 0.3267(3) -0.2478(3) 0.0735(10) Uani 1 d
C35 C -0.5972(4) 0.3771(4) -0.2769(3) 0.0793(11) Uani 1 d
C36 C -0.4750(4) 0.3229(3) -0.2253(2) 0.0696(10) Uani 1 d
C37 C -0.2190(3) 0.2249(2) -0.1194(2) 0.0529(8) Uani 1 d
C38 C -0.2329(3) 0.3168(3) -0.0883(2) 0.0582(8) Uani 1 d
C39 C -0.1568(3) 0.3857(3) -0.1213(3) 0.0679(9) Uani 1 d
C40 C -0.0667(4) 0.3645(3) -0.1855(3) 0.0737(10) Uani 1 d
C41 C -0.0509(4) 0.2734(3) -0.2170(3) 0.0769(11) Uani 1 d
C42 C -0.1271(3) 0.2040(3) -0.1838(2) 0.0650(9) Uani 1 d
H2A H 0.1825(27) -0.0142(24) 0.5787(22) 0.058(8) Uiso 1 d
H2B H 0.3284(32) -0.0117(26) 0.5642(23) 0.069(9) Uiso 1 d
H3 H 0.1279(26) 0.0742(20) 0.3968(18) 0.042(7) Uiso 1 d
H4 H 0.3859(29) 0.0652(22) 0.3757(20) 0.054(8) Uiso 1 d
H5A H 0.2445(29) -0.0272(24) 0.2864(20) 0.059(8) Uiso 1 d
H5B H 0.3912(35) -0.0401(28) 0.2757(23) 0.068(11) Uiso 1 d
H6 H 0.1868(28) 0.1799(23) 0.2155(19) 0.048(7) Uiso 1 d
H8A H 0.1368(39) 0.2557(41) 0.0302(29) 0.109(15) Uiso 1 d
H8B H 0.1611(42) 0.3572(37) -0.0536(34) 0.114(16) Uiso 1 d
H8C H 0.0413(51) 0.3882(43) 0.0052(35) 0.134(19) Uiso 1 d
H9A H 0.4840(49) 0.3048(40) 0.0550(34) 0.121(17) Uiso 1 d
H9B H 0.4076(47) 0.4030(42) 0.0684(35) 0.132(19) Uiso 1 d
H9C H 0.3615(42) 0.3939(39) -0.0264(36) 0.118(17) Uiso 1 d
H11 H 0.0661(30) 0.3662(25) 0.4896(21) 0.062(9) Uiso 1 d
H12 H -0.1394(45) 0.4641(42) 0.5155(33) 0.134(16) Uiso 1 d
H13 H -0.2901(35) 0.3708(28) 0.5295(23) 0.071(10) Uiso 1 d
H14 H -0.2275(37) 0.1872(32) 0.5287(26) 0.092(12) Uiso 1 d
H15 H -0.0237(36) 0.0940(34) 0.4975(26) 0.098(12) Uiso 1 d
H17 H 0.3745(28) 0.1330(27) 0.6049(24) 0.067(9) Uiso 1 d
H18 H 0.5031(32) 0.2429(26) 0.5841(25) 0.073(10) Uiso 1 d
H19 H 0.4837(30) 0.4039(26) 0.4350(21) 0.068(9) Uiso 1 d
H20 H 0.3216(33) 0.4602(32) 0.3043(27) 0.090(11) Uiso 1 d
H21 H 0.1929(31) 0.3447(25) 0.3214(23) 0.071(9) Uiso 1 d
H23A H -0.3040(28) -0.0181(25) -0.0672(20) 0.065(9) Uiso 1 d
H23B H -0.1597(33) -0.0112(26) -0.0558(21) 0.066(10) Uiso 1 d
H24 H -0.3680(29) 0.0678(23) 0.0551(20) 0.057(8) Uiso 1 d
H25 H -0.1102(28) 0.0600(21) 0.0764(19) 0.047(8) Uiso 1 d
H26A H -0.2500(30) -0.0342(25) 0.2358(21) 0.059(9) Uiso 1 d
H26B H -0.0994(31) -0.0501(25) 0.2541(22) 0.063(8) Uiso 1 d
H27 H -0.3103(29) 0.1702(23) 0.1658(19) 0.048(8) Uiso 1 d
H29A H -0.3508(49) 0.3577(44) 0.2986(40) 0.155(20) Uiso 1 d
H29B H -0.3774(66) 0.2588(66) 0.2808(50) 0.213(32) Uiso 1 d
H29C H -0.4655(49) 0.4093(43) 0.2054(36) 0.133(19) Uiso 1 d
H30A H -0.1525(49) 0.3961(45) 0.2496(35) 0.136(19) Uiso 1 d
H30B H -0.1103(45) 0.4027(44) 0.1539(37) 0.123(19) Uiso 1 d
H30C H -0.0278(49) 0.2968(41) 0.2490(35) 0.120(18) Uiso 1 d
H32 H -0.5152(33) 0.0882(32) -0.0554(27) 0.090(11) Uiso 1 d
H33 H -0.7185(35) 0.1849(30) -0.1453(25) 0.087(11) Uiso 1 d
H34 H -0.7747(35) 0.3608(28) -0.2850(24) 0.082(10) Uiso 1 d
H35 H -0.6143(34) 0.4479(33) -0.3369(29) 0.096(12) Uiso 1 d
H36 H -0.4123(32) 0.3537(28) -0.2444(23) 0.073(10) Uiso 1 d
H38 H -0.2956(32) 0.3301(27) -0.0428(24) 0.072(10) Uiso 1 d
H39 H -0.1736(28) 0.4528(27) -0.0976(21) 0.067(9) Uiso 1 d
H40 H -0.0040(32) 0.4061(27) -0.2132(22) 0.073(9) Uiso 1 d
H41 H 0.0081(37) 0.2598(29) -0.2622(26) 0.084(12) Uiso 1 d
H42 H -0.1143(26) 0.1417(25) -0.2077(20) 0.055(8) Uiso 1 d

loop_
_atom_type_symbol
_atom_type_description
_atom_type_scat_dispersion_real
_atom_type_scat_dispersion_imag
_atom_type_scat_source
C C 0.0181 0.0091 'International Tables Vol C Tables 4.2.6.8 and 6.1.1.4'
H H 0.0000 0.0000 'International Tables Vol C Tables 4.2.6.8 and 6.1.1.4'
N N 0.0311 0.0180 'International Tables Vol C Tables 4.2.6.8 and 6.1.1.4'
O O 0.0492 0.0322 'International Tables Vol C Tables 4.2.6.8 and 6.1.1.4'

loop_
_geom_angle_atom_site_label_1
_geom_angle_atom_site_label_2
_geom_angle_atom_site_label_3
_geom_angle
C16 C1 C10 115.8(2)
C16 C1 C2 118.1(3)
C10 C1 C2 117.6(3)
C16 C1 C3 117.0(3)
C10 C1 C3 117.9(2)
C2 C1 C3 58.5(2)
C3 C2 C1 61.2(2)
C4 C3 C2 119.9(3)
C4 C3 C1 121.7(3)
C2 C3 C1 60.3(2)
C5 C4 C3 120.6(3)
C5 C4 C6 60.2(2)
C3 C4 C6 119.4(3)
C4 C5 C6 61.0(2)
C7 C6 C5 116.7(3)
C7 C6 C4 117.9(2)
C5 C6 C4 58.7(2)
O1 C7 N1 119.2(3)
O1 C7 C6 123.0(3)
N1 C7 C6 117.8(3)
C7 N1 O2 118.5(2)
C7 N1 C9 125.4(3)
O2 N1 C9 114.9(3)
N1 O2 C8 110.4(3)
C15 C10 C11 115.9(3)
C15 C10 C1 121.6(3)
C11 C10 C1 122.5(3)
C12 C11 C10 122.1(4)
C13 C12 C11 120.8(4)
C12 C13 C14 118.4(4)
C13 C14 C15 120.9(4)
C14 C15 C10 121.9(4)
C17 C16 C21 117.8(3)
C17 C16 C1 122.1(3)
C21 C16 C1 120.0(2)
C16 C17 C18 121.2(3)
C19 C18 C17 119.7(3)
C20 C19 C18 120.1(3)
C19 C20 C21 120.4(3)
C20 C21 C16 120.7(3)
C37 C22 C31 115.8(2)
C37 C22 C23 118.5(3)
C31 C22 C23 116.8(2)
C37 C22 C24 116.7(2)
C31 C22 C24 118.2(3)
C23 C22 C24 59.0(2)
C24 C23 C22 61.0(2)
C25 C24 C23 119.5(3)
C25 C24 C22 121.6(3)
C23 C24 C22 60.0(2)
C26 C25 C24 120.7(3)
C26 C25 C27 60.2(2)
C24 C25 C27 119.7(3)
C25 C26 C27 60.9(2)
C28 C27 C26 117.2(3)
C28 C27 C25 118.4(3)
C26 C27 C25 59.0(2)
O3 C28 N2 119.3(3)
O3 C28 C27 122.8(3)
N2 C28 C27 117.8(3)
C28 N2 O4 118.4(2)
C28 N2 C30 124.0(3)
O4 N2 C30 114.7(3)
N2 O4 C29 109.6(3)
C32 C31 C36 115.7(3)
C32 C31 C22 122.5(3)
C36 C31 C22 121.7(3)
C33 C32 C31 122.3(3)
C34 C33 C32 120.9(4)
C33 C34 C35 118.1(4)
C34 C35 C36 121.5(4)
C35 C36 C31 121.6(3)
C42 C37 C38 118.3(3)
C42 C37 C22 121.8(3)
C38 C37 C22 119.9(3)
C39 C38 C37 120.6(4)
C40 C39 C38 120.5(3)
C39 C40 C41 119.9(4)
C40 C41 C42 119.7(4)
C37 C42 C41 121.0(4)

loop_
_geom_bond_atom_site_label_1
_geom_bond_atom_site_label_2
_geom_bond_distance
C1 C16 1.501(4)
C1 C10 1.505(4)
C1 C2 1.521(4)
C1 C3 1.533(4)
C2 C3 1.491(4)
C3 C4 1.488(4)
C4 C5 1.471(4)
C4 C6 1.505(4)
C5 C6 1.493(5)
C6 C7 1.467(4)
C7 O1 1.215(3)
C7 N1 1.354(4)
N1 O2 1.393(3)
N1 C9 1.437(4)
O2 C8 1.429(4)
C10 C15 1.378(4)
C10 C11 1.380(4)
C11 C12 1.373(5)
C12 C13 1.355(5)
C13 C14 1.361(5)
C14 C15 1.375(5)
C16 C17 1.379(4)
C16 C21 1.384(4)
C17 C18 1.385(4)
C18 C19 1.363(5)
C19 C20 1.362(5)
C20 C21 1.380(4)
C22 C37 1.497(4)
C22 C31 1.499(4)
C22 C23 1.520(4)
C22 C24 1.534(4)
C23 C24 1.503(5)
C24 C25 1.484(4)
C25 C26 1.474(4)
C25 C27 1.502(4)
C26 C27 1.492(4)
C27 C28 1.470(4)
C28 O3 1.219(4)
C28 N2 1.348(4)
N2 O4 1.392(3)
N2 C30 1.446(5)
O4 C29 1.446(5)
C31 C32 1.384(4)
C31 C36 1.384(4)
C32 C33 1.379(5)
C33 C34 1.360(5)
C34 C35 1.361(5)
C35 C36 1.379(5)
C37 C42 1.379(4)
C37 C38 1.384(4)
C38 C39 1.380(4)
C39 C40 1.365(5)
C40 C41 1.373(5)
C41 C42 1.385(5)

loop_
_geom_torsion_atom_site_label_1
_geom_torsion_atom_site_label_2
_geom_torsion_atom_site_label_3
_geom_torsion_atom_site_label_4
_geom_torsion
C16 C1 C2 C3 -106.0(3)
C10 C1 C2 C3 107.4(3)
C3 C1 C2 C3 0.0
C1 C2 C3 C4 111.7(3)
C1 C2 C3 C1 0.0
C16 C1 C3 C4 -0.8(4)
C10 C1 C3 C4 144.3(3)
C2 C1 C3 C4 -108.8(3)
C16 C1 C3 C2 107.9(3)
C10 C1 C3 C2 -106.9(3)
C2 C1 C3 C2 0.0
C2 C3 C4 C5 117.4(3)
C1 C3 C4 C5 -171.0(3)
C2 C3 C4 C6 -171.9(3)
C1 C3 C4 C6 -100.3(3)
C3 C4 C5 C6 108.6(3)
C6 C4 C5 C6 0.0
C4 C5 C6 C7 107.9(3)
C4 C5 C6 C4 0.0
C5 C4 C6 C7 -105.9(4)
C3 C4 C6 C7 143.6(3)
C5 C4 C6 C5 0.0
C3 C4 C6 C5 -110.5(4)
C5 C6 C7 O1 -30.7(4)
C4 C6 C7 O1 36.3(5)
C5 C6 C7 N1 148.4(3)
C4 C6 C7 N1 -144.6(3)
O1 C7 N1 O2 -171.3(3)
C6 C7 N1 O2 9.6(4)
O1 C7 N1 C9 -4.0(5)
C6 C7 N1 C9 176.9(4)
C7 N1 O2 C8 -99.0(4)
C9 N1 O2 C8 92.4(4)
C16 C1 C10 C15 179.4(3)
C2 C1 C10 C15 -33.2(4)
C3 C1 C10 C15 33.8(4)
C16 C1 C10 C11 -1.5(4)
C2 C1 C10 C11 145.9(3)
C3 C1 C10 C11 -147.1(3)
C15 C10 C11 C12 -0.9(5)
C1 C10 C11 C12 179.9(3)
C10 C11 C12 C13 1.4(6)
C11 C12 C13 C14 -1.8(6)
C12 C13 C14 C15 1.7(6)
C13 C14 C15 C10 -1.3(6)
C11 C10 C15 C14 0.9(5)
C1 C10 C15 C14 -179.9(3)
C10 C1 C16 C17 106.1(3)
C2 C1 C16 C17 -41.1(4)
C3 C1 C16 C17 -107.9(3)
C10 C1 C16 C21 -71.9(3)
C2 C1 C16 C21 140.8(3)
C3 C1 C16 C21 74.0(4)
C21 C16 C17 C18 1.0(5)
C1 C16 C17 C18 -177.1(3)
C16 C17 C18 C19 0.5(5)
C17 C18 C19 C20 -1.3(6)
C18 C19 C20 C21 0.5(5)
C19 C20 C21 C16 1.1(5)
C17 C16 C21 C20 -1.8(5)
C1 C16 C21 C20 176.3(3)
C37 C22 C23 C24 105.7(3)
C31 C22 C23 C24 -108.4(3)
C24 C22 C23 C24 0.0
C22 C23 C24 C25 -111.7(3)
C22 C23 C24 C22 0.0
C37 C22 C24 C25 -0.5(4)
C31 C22 C24 C25 -145.9(3)
C23 C22 C24 C25 108.2(4)
C37 C22 C24 C23 -108.7(3)
C31 C22 C24 C23 105.9(3)
C23 C22 C24 C23 0.0
C23 C24 C25 C26 -118.8(4)
C22 C24 C25 C26 170.2(3)
C23 C24 C25 C27 170.3(3)
C22 C24 C25 C27 99.3(4)
C24 C25 C26 C27 -108.8(3)
C27 C25 C26 C27 0.0
C25 C26 C27 C28 -108.4(3)
C25 C26 C27 C25 0.0
C26 C25 C27 C28 106.3(3)
C24 C25 C27 C28 -143.2(3)
C26 C25 C27 C26 0.0
C24 C25 C27 C26 110.5(4)
C26 C27 C28 O3 27.5(4)
C25 C27 C28 O3 -40.2(4)
C26 C27 C28 N2 -148.8(3)
C25 C27 C28 N2 143.5(3)
O3 C28 N2 O4 168.0(3)
C27 C28 N2 O4 -15.5(4)
O3 C28 N2 C30 8.5(5)
C27 C28 N2 C30 -175.1(4)
C28 N2 O4 C29 102.9(4)
C30 N2 O4 C29 -95.7(4)
C37 C22 C31 C32 -174.7(3)
C23 C22 C31 C32 38.4(4)
C24 C22 C31 C32 -29.0(4)
C37 C22 C31 C36 6.6(4)
C23 C22 C31 C36 -140.3(3)
C24 C22 C31 C36 152.3(3)
C36 C31 C32 C33 0.0(5)
C22 C31 C32 C33 -178.7(3)
C31 C32 C33 C34 -1.1(6)
C32 C33 C34 C35 1.7(6)
C33 C34 C35 C36 -1.5(6)
C34 C35 C36 C31 0.5(6)
C32 C31 C36 C35 0.2(5)
C22 C31 C36 C35 179.0(3)
C31 C22 C37 C42 -101.5(3)
C23 C22 C37 C42 44.8(4)
C24 C22 C37 C42 112.2(3)
C31 C22 C37 C38 75.9(3)
C23 C22 C37 C38 -137.8(3)
C24 C22 C37 C38 -70.3(3)
C42 C37 C38 C39 0.2(4)
C22 C37 C38 C39 -177.3(3)
C37 C38 C39 C40 0.1(4)
C38 C39 C40 C41 -0.4(5)
C39 C40 C41 C42 0.3(5)
C38 C37 C42 C41 -0.3(4)
C22 C37 C42 C41 177.1(3)
C40 C41 C42 C37 0.1(5)
